data_1508098
loop_
_publ_author_name
'Inokuma, Yasuhide'
'Arai, Tatsuhiko'
'Fujita, Makoto'

_publ_contact_author 'Makoto Fujita'
_publ_section_title
;
 Networked molecular cages as crystalline sponges for fullerenes and other
 guests.
;
_journal_issue 9
_journal_name_full 'Nature chemistry'
_journal_page_first 780
_journal_page_last 783
_journal_paper_doi 10.1038/nchem.742
_journal_volume 2
_journal_year 2010
_chemical_formula_moiety 'C80 H64.50 Co N14.50 S2'
_chemical_formula_sum 'C80 H64.5 Co N14.5 S2'
_chemical_formula_weight 1352.01
_chemical_name_systematic
; 
 ? 
;
_space_group_IT_number 228
_symmetry_cell_setting cubic
_symmetry_space_group_name_Hall '-F 4ud 2vw 3'
_symmetry_space_group_name_H-M 'F d -3 c :2'
_atom_sites_solution_hydrogens geom
_atom_sites_solution_primary direct
_atom_sites_solution_secondary difmap
_audit_creation_method SHELXL-97
_cell_angle_alpha 90.00
_cell_angle_beta 90.00
_cell_angle_gamma 90.00
_cell_formula_units_Z 192
_cell_length_a 74.972(2)
_cell_length_b 74.972(2)
_cell_length_c 74.972(2)
_cell_measurement_reflns_used 9765
_cell_measurement_temperature 90(2)
_cell_measurement_theta_max 22.94
_cell_measurement_theta_min 2.35
_cell_volume 421403(19)
_computing_cell_refinement 'Bruker SAINT'
_computing_data_collection 'Bruker APEX2'
_computing_data_reduction 'Bruker SAINT'
_computing_molecular_graphics 'Bruker SHELXTL'
_computing_publication_material 'Bruker SHELXTL'
_computing_structure_refinement 'SHELXL-97 (Sheldrick, 1997)'
_computing_structure_solution 'SHELXS-97 (Sheldrick, 1990)'
_diffrn_ambient_temperature 90(2)
_diffrn_measured_fraction_theta_full 0.999
_diffrn_measured_fraction_theta_max 0.999
_diffrn_measurement_device_type 'CCD area detector'
_diffrn_measurement_method 'phi and omega scans'
_diffrn_radiation_monochromator graphite
_diffrn_radiation_source 'fine-focus sealed tube'
_diffrn_radiation_type MoK\a
_diffrn_radiation_wavelength 0.71073
_diffrn_reflns_av_R_equivalents 0.1117
_diffrn_reflns_av_sigmaI/netI 0.0202
_diffrn_reflns_limit_h_max 93
_diffrn_reflns_limit_h_min -93
_diffrn_reflns_limit_k_max 93
_diffrn_reflns_limit_k_min -93
_diffrn_reflns_limit_l_max 93
_diffrn_reflns_limit_l_min -93
_diffrn_reflns_number 1095555
_diffrn_reflns_theta_full 26.35
_diffrn_reflns_theta_max 26.35
_diffrn_reflns_theta_min 0.94
_exptl_absorpt_coefficient_mu 0.288
_exptl_absorpt_correction_T_max 0.9161
_exptl_absorpt_correction_T_min 0.9010
_exptl_absorpt_correction_type empirical
_exptl_absorpt_process_details SADABS
_exptl_crystal_colour 'reddish orange'
_exptl_crystal_density_diffrn 1.023
_exptl_crystal_density_method 'not measured'
_exptl_crystal_description prism
_exptl_crystal_F_000 135360
_exptl_crystal_size_max 0.37
_exptl_crystal_size_mid 0.34
_exptl_crystal_size_min 0.31
_refine_diff_density_max 4.689
_refine_diff_density_min -0.889
_refine_diff_density_rms 0.239
_refine_ls_extinction_method none
_refine_ls_goodness_of_fit_ref 1.945
_refine_ls_hydrogen_treatment constr
_refine_ls_matrix_type full
_refine_ls_number_parameters 812
_refine_ls_number_reflns 17942
_refine_ls_number_restraints 125
_refine_ls_restrained_S_all 1.945
_refine_ls_R_factor_all 0.1916
_refine_ls_R_factor_gt 0.1479
_refine_ls_shift/su_max 0.001
_refine_ls_shift/su_mean 0.000
_refine_ls_structure_factor_coef Fsqd
_refine_ls_weighting_details 'calc w=1/[\s^2^(Fo^2^)+(0.2000P)^2^+0.0000P] where P=(Fo^2^+2Fc^2^)/3'
_refine_ls_weighting_scheme calc
_refine_ls_wR_factor_gt 0.3883
_refine_ls_wR_factor_ref 0.4544
_reflns_number_gt 12747
_reflns_number_total 17942
_reflns_threshold_expression >2sigma(I)
_cod_data_source_file nchem.742-s4.cif
_cod_data_source_block fd3c
_cod_original_cell_volume 421394(22)
_cod_original_sg_symbol_H-M fd-3c
_cod_original_formula_sum 'C80 H64.50 Co N14.50 S2'
_cod_database_code 1508098

loop_
_symmetry_equiv_pos_as_xyz
'x, y, z'
'x, z+1/2, y'
'y+1/4, -z, x+1/4'
'y+1/4, x+1/4, -z+1/2'
'x+1/4, -z, y+3/4'
'-z, y+1/4, x+3/4'
'z+1/4, x+1/4, -y'
'y+1/4, z+1/4, -x'
'z+3/4, y+1/4, -x'
'-z+1/4, x, -y+1/4'
'x+1/4, z+3/4, -y'
'y, -z+1/4, -x+1/4'
'x+1/2, -z+1/4, -y+1/4'
'-z+1/4, y+1/2, -x+1/4'
'x+1/4, -y, z+1/4'
'y+1/4, -x, z+3/4'
'x, -y+1/4, -z+1/4'
'y+1/2, -x+1/4, -z+1/4'
'-y, -z, -x'
'-x+1/4, -y+1/4, z'
'-y+1/2, -x, -z'
'-z, -x, -y'
'-z, -y, -x+1/2'
'z, -x+1/4, -y+1/4'
'x, y+1/2, z+1/2'
'x, z+1, y+1/2'
'y+1/4, -z+1/2, x+3/4'
'y+1/4, x+3/4, -z+1'
'x+1/4, -z+1/2, y+5/4'
'-z, y+3/4, x+5/4'
'z+1/4, x+3/4, -y+1/2'
'y+1/4, z+3/4, -x+1/2'
'z+3/4, y+3/4, -x+1/2'
'-z+1/4, x+1/2, -y+3/4'
'x+1/4, z+5/4, -y+1/2'
'y, -z+3/4, -x+3/4'
'x+1/2, -z+3/4, -y+3/4'
'-z+1/4, y+1, -x+3/4'
'x+1/4, -y+1/2, z+3/4'
'y+1/4, -x+1/2, z+5/4'
'x, -y+3/4, -z+3/4'
'y+1/2, -x+3/4, -z+3/4'
'-y, -z+1/2, -x+1/2'
'-x+1/4, -y+3/4, z+1/2'
'-y+1/2, -x+1/2, -z+1/2'
'-z, -x+1/2, -y+1/2'
'-z, -y+1/2, -x+1'
'z, -x+3/4, -y+3/4'
'x+1/2, y, z+1/2'
'x+1/2, z+1/2, y+1/2'
'y+3/4, -z, x+3/4'
'y+3/4, x+1/4, -z+1'
'x+3/4, -z, y+5/4'
'-z+1/2, y+1/4, x+5/4'
'z+3/4, x+1/4, -y+1/2'
'y+3/4, z+1/4, -x+1/2'
'z+5/4, y+1/4, -x+1/2'
'-z+3/4, x, -y+3/4'
'x+3/4, z+3/4, -y+1/2'
'y+1/2, -z+1/4, -x+3/4'
'x+1, -z+1/4, -y+3/4'
'-z+3/4, y+1/2, -x+3/4'
'x+3/4, -y, z+3/4'
'y+3/4, -x, z+5/4'
'x+1/2, -y+1/4, -z+3/4'
'y+1, -x+1/4, -z+3/4'
'-y+1/2, -z, -x+1/2'
'-x+3/4, -y+1/4, z+1/2'
'-y+1, -x, -z+1/2'
'-z+1/2, -x, -y+1/2'
'-z+1/2, -y, -x+1'
'z+1/2, -x+1/4, -y+3/4'
'x+1/2, y+1/2, z'
'x+1/2, z+1, y'
'y+3/4, -z+1/2, x+1/4'
'y+3/4, x+3/4, -z+1/2'
'x+3/4, -z+1/2, y+3/4'
'-z+1/2, y+3/4, x+3/4'
'z+3/4, x+3/4, -y'
'y+3/4, z+3/4, -x'
'z+5/4, y+3/4, -x'
'-z+3/4, x+1/2, -y+1/4'
'x+3/4, z+5/4, -y'
'y+1/2, -z+3/4, -x+1/4'
'x+1, -z+3/4, -y+1/4'
'-z+3/4, y+1, -x+1/4'
'x+3/4, -y+1/2, z+1/4'
'y+3/4, -x+1/2, z+3/4'
'x+1/2, -y+3/4, -z+1/4'
'y+1, -x+3/4, -z+1/4'
'-y+1/2, -z+1/2, -x'
'-x+3/4, -y+3/4, z'
'-y+1, -x+1/2, -z'
'-z+1/2, -x+1/2, -y'
'-z+1/2, -y+1/2, -x+1/2'
'z+1/2, -x+3/4, -y+1/4'
'-x, -y, -z'
'-x, -z-1/2, -y'
'-y-1/4, z, -x-1/4'
'-y-1/4, -x-1/4, z-1/2'
'-x-1/4, z, -y-3/4'
'z, -y-1/4, -x-3/4'
'-z-1/4, -x-1/4, y'
'-y-1/4, -z-1/4, x'
'-z-3/4, -y-1/4, x'
'z-1/4, -x, y-1/4'
'-x-1/4, -z-3/4, y'
'-y, z-1/4, x-1/4'
'-x-1/2, z-1/4, y-1/4'
'z-1/4, -y-1/2, x-1/4'
'-x-1/4, y, -z-1/4'
'-y-1/4, x, -z-3/4'
'-x, y-1/4, z-1/4'
'-y-1/2, x-1/4, z-1/4'
'y, z, x'
'x-1/4, y-1/4, -z'
'y-1/2, x, z'
'z, x, y'
'z, y, x-1/2'
'-z, x-1/4, y-1/4'
'-x, -y+1/2, -z+1/2'
'-x, -z, -y+1/2'
'-y-1/4, z+1/2, -x+1/4'
'-y-1/4, -x+1/4, z'
'-x-1/4, z+1/2, -y-1/4'
'z, -y+1/4, -x-1/4'
'-z-1/4, -x+1/4, y+1/2'
'-y-1/4, -z+1/4, x+1/2'
'-z-3/4, -y+1/4, x+1/2'
'z-1/4, -x+1/2, y+1/4'
'-x-1/4, -z-1/4, y+1/2'
'-y, z+1/4, x+1/4'
'-x-1/2, z+1/4, y+1/4'
'z-1/4, -y, x+1/4'
'-x-1/4, y+1/2, -z+1/4'
'-y-1/4, x+1/2, -z-1/4'
'-x, y+1/4, z+1/4'
'-y-1/2, x+1/4, z+1/4'
'y, z+1/2, x+1/2'
'x-1/4, y+1/4, -z+1/2'
'y-1/2, x+1/2, z+1/2'
'z, x+1/2, y+1/2'
'z, y+1/2, x'
'-z, x+1/4, y+1/4'
'-x+1/2, -y, -z+1/2'
'-x+1/2, -z-1/2, -y+1/2'
'-y+1/4, z, -x+1/4'
'-y+1/4, -x-1/4, z'
'-x+1/4, z, -y-1/4'
'z+1/2, -y-1/4, -x-1/4'
'-z+1/4, -x-1/4, y+1/2'
'-y+1/4, -z-1/4, x+1/2'
'-z-1/4, -y-1/4, x+1/2'
'z+1/4, -x, y+1/4'
'-x+1/4, -z-3/4, y+1/2'
'-y+1/2, z-1/4, x+1/4'
'-x, z-1/4, y+1/4'
'z+1/4, -y-1/2, x+1/4'
'-x+1/4, y, -z+1/4'
'-y+1/4, x, -z-1/4'
'-x+1/2, y-1/4, z+1/4'
'-y, x-1/4, z+1/4'
'y+1/2, z, x+1/2'
'x+1/4, y-1/4, -z+1/2'
'y, x, z+1/2'
'z+1/2, x, y+1/2'
'z+1/2, y, x'
'-z+1/2, x-1/4, y+1/4'
'-x+1/2, -y+1/2, -z'
'-x+1/2, -z, -y'
'-y+1/4, z+1/2, -x-1/4'
'-y+1/4, -x+1/4, z-1/2'
'-x+1/4, z+1/2, -y-3/4'
'z+1/2, -y+1/4, -x-3/4'
'-z+1/4, -x+1/4, y'
'-y+1/4, -z+1/4, x'
'-z-1/4, -y+1/4, x'
'z+1/4, -x+1/2, y-1/4'
'-x+1/4, -z-1/4, y'
'-y+1/2, z+1/4, x-1/4'
'-x, z+1/4, y-1/4'
'z+1/4, -y, x-1/4'
'-x+1/4, y+1/2, -z-1/4'
'-y+1/4, x+1/2, -z-3/4'
'-x+1/2, y+1/4, z-1/4'
'-y, x+1/4, z-1/4'
'y+1/2, z+1/2, x'
'x+1/4, y+1/4, -z'
'y, x+1/2, z'
'z+1/2, x+1/2, y'
'z+1/2, y+1/2, x-1/2'
'-z+1/2, x+1/4, y-1/4'

loop_
_atom_site_label
_atom_site_type_symbol
_atom_site_fract_x
_atom_site_fract_y
_atom_site_fract_z
_atom_site_U_iso_or_equiv
_atom_site_adp_type
_atom_site_occupancy
_atom_site_symmetry_multiplicity
_atom_site_calc_flag
_atom_site_refinement_flags
_atom_site_disorder_assembly
_atom_site_disorder_group
N1 N 0.15744(7) 0.07010(6) 0.57051(6) 0.0476(13) Uani 1 1 d . . .
C1 C 0.16517(8) 0.08466(8) 0.56356(8) 0.0435(14) Uani 1 1 d . . .
N2 N 0.13859(6) 0.11044(6) 0.52064(5) 0.0343(10) Uani 1 1 d . . .
C2 C 0.13498(8) 0.09372(8) 0.52494(8) 0.0499(16) Uani 1 1 d . . .
H1 H 0.1263 0.0875 0.5181 0.060 Uiso 1 1 calc R . .
C3 C 0.14305(9) 0.08472(8) 0.53880(9) 0.0591(19) Uani 1 1 d . . .
H2 H 0.1396 0.0729 0.5417 0.071 Uiso 1 1 calc R . .
C4 C 0.15605(8) 0.09304(8) 0.54824(7) 0.0454(14) Uani 1 1 d . . .
C5 C 0.16012(10) 0.11064(10) 0.54402(10) 0.077(3) Uani 1 1 d . . .
H3 H 0.1690 0.1169 0.5505 0.093 Uiso 1 1 calc R . .
C6 C 0.15097(11) 0.11880(10) 0.53022(10) 0.079(3) Uani 1 1 d . . .
H4 H 0.1536 0.1309 0.5275 0.094 Uiso 1 1 calc R . .
Co1 Co 0.1250 0.1250 0.499628(10) 0.0230(3) Uani 1 2 d S . .
N3 N 0.14556(5) 0.14385(5) 0.49927(4) 0.0250(8) Uani 1 1 d . . .
C7 C 0.15956(9) 0.14985(8) 0.50067(7) 0.0464(14) Uani 1 1 d . . .
S1 S 0.18001(3) 0.15745(4) 0.50320(4) 0.1028(10) Uani 1 1 d . . .
N4 N 0.11148(5) 0.14021(5) 0.47903(5) 0.0259(8) Uani 1 1 d . . .
C8 C 0.11498(6) 0.15749(6) 0.47653(6) 0.0313(10) Uani 1 1 d . . .
H5 H 0.1231 0.1632 0.4844 0.038 Uiso 1 1 calc R . .
C9 C 0.10738(6) 0.16750(6) 0.46312(6) 0.0307(10) Uani 1 1 d . . .
H6 H 0.1104 0.1797 0.4617 0.037 Uiso 1 1 calc R . .
C10 C 0.09539(6) 0.15944(6) 0.45184(6) 0.0301(10) Uani 1 1 d . . .
C11 C 0.09108(7) 0.14142(7) 0.45457(7) 0.0359(11) Uani 1 1 d . . .
H7 H 0.0824 0.1356 0.4474 0.043 Uiso 1 1 calc R . .
C12 C 0.09970(7) 0.13250(6) 0.46782(7) 0.0350(11) Uani 1 1 d . . .
H8 H 0.0973 0.1201 0.4693 0.042 Uiso 1 1 calc R . .
C13 C 0.06527(6) 0.17141(6) 0.41646(6) 0.0304(10) Uani 1 1 d . . .
N5 N 0.07146(5) 0.16316(6) 0.43090(5) 0.0328(9) Uani 1 1 d . . .
C14 C 0.08736(6) 0.16890(6) 0.43660(6) 0.0299(10) Uani 1 1 d . . .
N6 N 0.09688(5) 0.18216(5) 0.42917(5) 0.0292(9) Uani 1 1 d . . .
C15 C 0.08904(7) 0.18965(6) 0.41495(6) 0.0307(10) Uani 1 1 d . . .
N7 N 0.07339(5) 0.18498(6) 0.40811(6) 0.0329(9) Uani 1 1 d . . .
N8 N 0.01958(5) 0.14753(5) 0.39321(5) 0.0295(9) Uani 1 1 d . . .
C16 C 0.02426(7) 0.14407(8) 0.41015(7) 0.0386(12) Uani 1 1 d . . .
H9 H 0.0175 0.1356 0.4167 0.046 Uiso 1 1 calc R . .
C17 C 0.03851(7) 0.15228(7) 0.41839(7) 0.0382(12) Uani 1 1 d . . .
H10 H 0.0415 0.1495 0.4304 0.046 Uiso 1 1 calc R . .
C18 C 0.04844(6) 0.16459(7) 0.40889(6) 0.0310(10) Uani 1 1 d . . .
C19 C 0.04301(7) 0.16898(6) 0.39182(7) 0.0330(11) Uani 1 1 d . . .
H11 H 0.0491 0.1779 0.3852 0.040 Uiso 1 1 calc R . .
C20 C 0.02860(6) 0.16024(6) 0.38459(6) 0.0269(9) Uani 1 1 d . . .
H12 H 0.0249 0.1634 0.3729 0.032 Uiso 1 1 calc R . .
N9 N -0.01951(5) 0.11329(5) 0.36693(5) 0.0288(9) Uani 1 1 d . . .
C21 C 0.09932(7) 0.22798(7) 0.38491(7) 0.0374(12) Uani 1 1 d . . .
H13 H 0.0930 0.2357 0.3771 0.045 Uiso 1 1 calc R . .
C22 C 0.08993(7) 0.21502(7) 0.39362(7) 0.0363(11) Uani 1 1 d . . .
H14 H 0.0775 0.2136 0.3916 0.044 Uiso 1 1 calc R . .
C23 C 0.09888(6) 0.20395(6) 0.40543(6) 0.0304(10) Uani 1 1 d . . .
C24 C 0.11709(7) 0.20696(7) 0.40828(7) 0.0350(11) Uani 1 1 d . . .
H15 H 0.1235 0.2001 0.4168 0.042 Uiso 1 1 calc R . .
C25 C 0.12549(6) 0.22005(6) 0.39851(7) 0.0317(11) Uani 1 1 d . . .
H16 H 0.1379 0.2218 0.4002 0.038 Uiso 1 1 calc R . .
Co2 Co 0.0000 0.130359(9) 0.380359(9) 0.0249(3) Uani 1 2 d S . .
N10 N 0.00348(5) 0.11062(5) 0.39942(5) 0.0285(8) Uani 1 1 d . . .
C26 C 0.01417(7) 0.10198(7) 0.40693(8) 0.0413(12) Uani 1 1 d . . .
S2 S 0.02926(3) 0.09009(3) 0.41688(3) 0.0845(7) Uani 1 1 d . . .
N11 N 0.33694(9) 0.13630(8) 0.07157(7) 0.0689(18) Uani 1 1 d . . .
H67 H 0.3369 0.1378 0.0599 0.083 Uiso 1 1 calc R . .
C27 C 0.32489(9) 0.14660(8) 0.08110(8) 0.0481(14) Uani 1 1 d . . .
C28 C 0.32774(9) 0.15210(9) 0.09841(8) 0.0522(15) Uani 1 1 d . . .
H17 H 0.3380 0.1482 0.1047 0.063 Uiso 1 1 calc R . .
C29 C 0.31565(10) 0.16331(10) 0.10670(10) 0.0644(18) Uani 1 1 d . . .
H18 H 0.3177 0.1669 0.1187 0.077 Uiso 1 1 calc R . .
C30 C 0.30058(11) 0.16943(12) 0.09778(11) 0.081(3) Uani 1 1 d . . .
H19 H 0.2925 0.1773 0.1036 0.097 Uiso 1 1 calc R . .
C31 C 0.29753(10) 0.16406(11) 0.08061(11) 0.070(2) Uani 1 1 d . . .
H20 H 0.2872 0.1682 0.0745 0.084 Uiso 1 1 calc R . .
C32 C 0.30940(9) 0.15262(9) 0.07198(9) 0.0574(16) Uani 1 1 d . . .
H21 H 0.3072 0.1489 0.0601 0.069 Uiso 1 1 calc R . .
C33 C 0.34910(9) 0.12392(9) 0.07822(8) 0.0540(16) Uani 1 1 d . . .
C34 C 0.34627(9) 0.11518(10) 0.09439(9) 0.0574(16) Uani 1 1 d . . .
H22 H 0.3362 0.1179 0.1016 0.069 Uiso 1 1 calc R . .
C35 C 0.35869(10) 0.10216(10) 0.09981(9) 0.0612(17) Uani 1 1 d . . .
H23 H 0.3568 0.0958 0.1106 0.073 Uiso 1 1 calc R . .
C36 C 0.37348(9) 0.09851(9) 0.08973(10) 0.0572(16) Uani 1 1 d . . .
H24 H 0.3819 0.0899 0.0937 0.069 Uiso 1 1 calc R . .
C37 C 0.37617(10) 0.10730(9) 0.07401(9) 0.0600(17) Uani 1 1 d . . .
H25 H 0.3863 0.1046 0.0669 0.072 Uiso 1 1 calc R . .
C38 C 0.36409(10) 0.12015(10) 0.06833(9) 0.0597(17) Uani 1 1 d . . .
H26 H 0.3662 0.1264 0.0575 0.072 Uiso 1 1 calc R . .
N12 N 0.13192(16) 0.04894(13) 0.02369(16) 0.134(4) Uani 1 1 d . . .
H68 H 0.1233 0.0554 0.0191 0.161 Uiso 1 1 calc R . .
C39 C 0.1259(2) 0.03396(16) 0.03379(15) 0.115(4) Uani 1 1 d . . .
C40 C 0.1088(3) 0.0348(2) 0.04303(18) 0.150(5) Uani 1 1 d . . .
H27 H 0.1016 0.0452 0.0422 0.181 Uiso 1 1 calc R . .
C41 C 0.1034(2) 0.0210(3) 0.05264(19) 0.160(7) Uani 1 1 d . . .
H28 H 0.0924 0.0215 0.0589 0.192 Uiso 1 1 calc R . .
C42 C 0.1137(4) 0.0058(3) 0.0536(2) 0.184(10) Uani 1 1 d . . .
H29 H 0.1094 -0.0041 0.0604 0.221 Uiso 1 1 calc R . .
C43 C 0.1314(3) 0.0043(2) 0.0443(3) 0.155(6) Uani 1 1 d . . .
H30 H 0.1384 -0.0063 0.0444 0.187 Uiso 1 1 calc R . .
C44 C 0.1366(2) 0.01907(17) 0.0359(2) 0.147(6) Uani 1 1 d . . .
H31 H 0.1482 0.0194 0.0310 0.177 Uiso 1 1 calc R . .
C45 C 0.14818(18) 0.05495(15) 0.01987(16) 0.105(3) Uani 1 1 d . . .
C46 C 0.1505(2) 0.06537(17) 0.00463(17) 0.125(4) Uani 1 1 d . . .
H32 H 0.1405 0.0678 -0.0028 0.150 Uiso 1 1 calc R . .
C47 C 0.1669(3) 0.07211(18) 0.0003(2) 0.142(6) Uani 1 1 d . . .
H33 H 0.1681 0.0794 -0.0100 0.171 Uiso 1 1 calc R . .
C48 C 0.1817(2) 0.06859(17) 0.01032(19) 0.121(4) Uani 1 1 d . . .
H34 H 0.1928 0.0739 0.0072 0.145 Uiso 1 1 calc R . .
C49 C 0.1807(2) 0.05765(15) 0.02462(18) 0.121(4) Uani 1 1 d . . .
H35 H 0.1911 0.0545 0.0311 0.146 Uiso 1 1 calc R . .
C50 C 0.16304(18) 0.05078(14) 0.02993(16) 0.113(4) Uani 1 1 d . . .
H36 H 0.1619 0.0435 0.0402 0.136 Uiso 1 1 calc R . .
N13 N 0.0238(3) 0.0691(3) 0.3134(3) 0.226(8) Uani 1 1 d U . .
H69 H 0.0202 0.0680 0.3246 0.272 Uiso 1 1 calc R . .
C51 C 0.03671(16) 0.05710(18) 0.3091(2) 0.161(6) Uani 1 1 d GU . .
C52 C 0.04729(19) 0.05976(16) 0.29407(18) 0.176(7) Uani 1 1 d GU . .
H37 H 0.0459 0.0702 0.2871 0.211 Uiso 1 1 calc R . .
C53 C 0.05996(17) 0.0471(2) 0.28929(16) 0.218(9) Uani 1 1 d GU . .
H38 H 0.0672 0.0489 0.2790 0.262 Uiso 1 1 calc R . .
C54 C 0.06205(16) 0.03177(19) 0.2995(2) 0.192(7) Uani 1 1 d GU . .
H39 H 0.0707 0.0231 0.2962 0.230 Uiso 1 1 calc R . .
C55 C 0.0515(2) 0.02910(17) 0.31450(19) 0.188(7) Uani 1 1 d GU . .
H40 H 0.0529 0.0186 0.3215 0.225 Uiso 1 1 calc R . .
C56 C 0.03880(17) 0.0418(2) 0.31928(16) 0.214(9) Uani 1 1 d GU . .
H41 H 0.0316 0.0400 0.3295 0.256 Uiso 1 1 calc R . .
C57 C 0.01447(18) 0.08319(18) 0.3038(2) 0.179(6) Uani 1 1 d GU . .
C58 C 0.01225(18) 0.08134(18) 0.2855(2) 0.200(8) Uani 1 1 d GU . .
H42 H 0.0166 0.0710 0.2796 0.240 Uiso 1 1 calc R . .
C59 C 0.0036(2) 0.0946(2) 0.27581(16) 0.226(10) Uani 1 1 d GU . .
H43 H 0.0021 0.0933 0.2633 0.271 Uiso 1 1 calc R . .
C60 C -0.00284(18) 0.1097(2) 0.2844(2) 0.220(9) Uani 1 1 d GU . .
H44 H -0.0088 0.1187 0.2778 0.264 Uiso 1 1 calc R . .
C61 C -0.00062(19) 0.11152(18) 0.3028(2) 0.243(11) Uani 1 1 d GU . .
H45 H -0.0050 0.1218 0.3087 0.292 Uiso 1 1 calc R . .
C62 C 0.0080(2) 0.0983(2) 0.31244(16) 0.202(8) Uani 1 1 d GU . .
H46 H 0.0095 0.0995 0.3250 0.242 Uiso 1 1 calc R . .
N14 N 0.00300(17) 0.3992(2) 0.0532(2) 0.062(4) Uiso 0.358(8) 1 d PD A 1
H70 H -0.0036 0.4083 0.0567 0.075 Uiso 0.358(8) 1 calc PR A 1
C63 C -0.0054(3) 0.3851(3) 0.0448(3) 0.061(5) Uiso 0.358(8) 1 d P A 1
C64 C -0.0226(3) 0.3893(3) 0.0376(3) 0.074(6) Uiso 0.358(8) 1 d P A 1
H48 H -0.0277 0.4008 0.0389 0.089 Uiso 0.358(8) 1 calc PR A 1
C65 C -0.0318(4) 0.3751(4) 0.0283(4) 0.088(8) Uiso 0.358(8) 1 d P A 1
H49 H -0.0438 0.3769 0.0245 0.105 Uiso 0.358(8) 1 calc PR A 1
C66 C -0.0245(4) 0.3606(5) 0.0251(4) 0.109(10) Uiso 0.358(8) 1 d P A 1
H50 H -0.0301 0.3526 0.0169 0.131 Uiso 0.358(8) 1 calc PR A 1
C67 C -0.0075(4) 0.3552(4) 0.0333(3) 0.088(7) Uiso 0.358(8) 1 d P A 1
H51 H -0.0025 0.3436 0.0321 0.106 Uiso 0.358(8) 1 calc PR A 1
C68 C 0.0007(3) 0.3690(3) 0.0433(3) 0.061(5) Uiso 0.358(8) 1 d P A 1
H47 H 0.0114 0.3662 0.0493 0.073 Uiso 0.358(8) 1 calc PR A 1
C69 C 0.0216(2) 0.4000(3) 0.0565(2) 0.044(4) Uiso 0.358(8) 1 d P A 1
C70 C 0.0261(3) 0.4128(3) 0.0706(3) 0.060(5) Uiso 0.358(8) 1 d PD A 1
H53 H 0.0173 0.4199 0.0763 0.072 Uiso 0.358(8) 1 calc PR A 1
C71 C 0.0451(2) 0.4141(3) 0.0756(3) 0.049(4) Uiso 0.358(8) 1 d P A 1
H54 H 0.0490 0.4204 0.0858 0.059 Uiso 0.358(8) 1 calc PR A 1
C72 C 0.0570(2) 0.4052(2) 0.0640(2) 0.036(3) Uiso 0.358(8) 1 d P A 1
H55 H 0.0694 0.4058 0.0666 0.044 Uiso 0.358(8) 1 calc PR A 1
C73 C 0.0514(3) 0.3955(3) 0.0489(3) 0.071(6) Uiso 0.358(8) 1 d P A 1
H56 H 0.0596 0.3910 0.0404 0.085 Uiso 0.358(8) 1 calc PR A 1
C74 C 0.0339(2) 0.3930(4) 0.0471(4) 0.074(6) Uiso 0.358(8) 1 d PD A 1
H52 H 0.0302 0.3852 0.0379 0.089 Uiso 0.358(8) 1 calc PR A 1
N15 N 0.3196(4) 0.0134(5) 0.1680(4) 0.257(13) Uiso 0.642(8) 1 d PD A 2
H71 H 0.3239 0.0025 0.1675 0.308 Uiso 0.642(8) 1 calc PR A 2
C82 C 0.33125(17) 0.02437(13) 0.17603(15) 0.104(6) Uiso 0.642(8) 1 d PG A 2
C83 C 0.32984(16) 0.04196(16) 0.17032(14) 0.098(6) Uiso 0.642(8) 1 d PG A 2
H57 H 0.3224 0.0448 0.1605 0.117 Uiso 0.642(8) 1 calc PR A 2
C84 C 0.33935(16) 0.05531(11) 0.17898(16) 0.078(4) Uiso 0.642(8) 1 d PG A 2
H58 H 0.3384 0.0673 0.1751 0.093 Uiso 0.642(8) 1 calc PR A 2
C85 C 0.35027(14) 0.05108(12) 0.19335(16) 0.083(4) Uiso 0.642(8) 1 d PG A 2
H59 H 0.3568 0.0602 0.1993 0.100 Uiso 0.642(8) 1 calc PR A 2
C86 C 0.35169(14) 0.03350(14) 0.19906(14) 0.093(6) Uiso 0.642(8) 1 d PG A 2
H60 H 0.3592 0.0306 0.2089 0.111 Uiso 0.642(8) 1 calc PR A 2
C87 C 0.34218(16) 0.02014(10) 0.19040(14) 0.074(4) Uiso 0.642(8) 1 d PG A 2
H61 H 0.3432 0.0081 0.1943 0.089 Uiso 0.642(8) 1 calc PR A 2
C88 C 0.3024(4) 0.0139(4) 0.1602(5) 0.53(2) Uiso 0.642(8) 1 d PGDU A 2
C89 C 0.2944(6) -0.0023(5) 0.1560(6) 0.52(2) Uiso 0.642(8) 1 d PGDU A 2
H62 H 0.3015 -0.0125 0.1538 0.624 Uiso 0.642(8) 1 calc PR A 2
C90 C 0.2759(6) -0.0035(7) 0.1552(7) 0.52(2) Uiso 0.642(8) 1 d PGU A 2
H63 H 0.2704 -0.0145 0.1524 0.619 Uiso 0.642(8) 1 calc PR A 2
C91 C 0.2655(5) 0.0115(9) 0.1584(7) 0.52(2) Uiso 0.642(8) 1 d PGU A 2
H64 H 0.2529 0.0107 0.1578 0.621 Uiso 0.642(8) 1 calc PR A 2
C92 C 0.2735(6) 0.0277(8) 0.1625(6) 0.52(2) Uiso 0.642(8) 1 d PGU A 2
H65 H 0.2664 0.0379 0.1648 0.622 Uiso 0.642(8) 1 calc PR A 2
C93 C 0.2920(6) 0.0289(5) 0.1634(6) 0.52(2) Uiso 0.642(8) 1 d PGDU A 2
H66 H 0.2975 0.0400 0.1662 0.629 Uiso 0.642(8) 1 calc PR A 2
C94 C 0.0116(3) 0.03393(18) 0.2602(2) 0.217(9) Uani 1 1 d GU . .
C95 C 0.02324(18) 0.0422(2) 0.2484(2) 0.183(7) Uani 1 1 d GU . .
H73 H 0.0352 0.0381 0.2474 0.219 Uiso 1 1 calc R . .
C96 C 0.0174(2) 0.0565(2) 0.23818(16) 0.189(7) Uani 1 1 d GU . .
H74 H 0.0253 0.0622 0.2301 0.227 Uiso 1 1 calc R . .
C97 C -0.0001(2) 0.06253(19) 0.2397(2) 0.180(7) Uani 1 1 d GU . .
H75 H -0.0041 0.0723 0.2327 0.217 Uiso 1 1 calc R . .
C98 C -0.01171(17) 0.0542(3) 0.2516(3) 0.279(14) Uani 1 1 d GU . .
H76 H -0.0237 0.0583 0.2526 0.335 Uiso 1 1 calc R . .
C99 C -0.0059(2) 0.0399(3) 0.2618(2) 0.243(10) Uani 1 1 d GU . .
N16 N 0.0146(4) 0.0231(4) 0.2748(4) 0.180(12) Uani 0.50 1 d P . .
H77 H 0.0262 0.0222 0.2761 0.216 Uiso 0.50 1 calc PR . .

loop_
_atom_site_aniso_label
_atom_site_aniso_U_11
_atom_site_aniso_U_22
_atom_site_aniso_U_33
_atom_site_aniso_U_23
_atom_site_aniso_U_13
_atom_site_aniso_U_12
N1 0.052(3) 0.046(3) 0.045(3) 0.022(2) -0.024(2) -0.026(2)
C1 0.046(3) 0.044(3) 0.041(3) 0.022(2) -0.021(2) -0.017(2)
N2 0.034(2) 0.041(2) 0.029(2) 0.0093(18) -0.0087(17) -0.0120(18)
C2 0.059(4) 0.047(3) 0.043(3) 0.014(3) -0.026(3) -0.021(3)
C3 0.069(4) 0.046(3) 0.063(4) 0.026(3) -0.036(3) -0.031(3)
C4 0.047(3) 0.047(3) 0.042(3) 0.022(3) -0.018(2) -0.019(3)
C5 0.085(5) 0.070(5) 0.077(5) 0.048(4) -0.053(4) -0.048(4)
C6 0.100(6) 0.062(4) 0.073(5) 0.044(4) -0.056(4) -0.049(4)
Co1 0.0262(5) 0.0263(5) 0.0165(4) 0.000 0.000 -0.0055(3)
N3 0.027(2) 0.0285(19) 0.0191(18) 0.0022(14) -0.0022(14) -0.0051(16)
C7 0.054(4) 0.049(3) 0.037(3) 0.003(2) -0.004(2) -0.016(3)
S1 0.0649(14) 0.133(2) 0.1103(19) 0.0253(16) -0.0236(13) -0.0527(15)
N4 0.028(2) 0.029(2) 0.0205(18) 0.0036(15) -0.0010(15) -0.0035(15)
C8 0.032(2) 0.031(2) 0.030(2) -0.0012(19) -0.0079(19) -0.0071(19)
C9 0.037(3) 0.025(2) 0.030(2) 0.0016(18) -0.004(2) -0.0080(19)
C10 0.029(2) 0.033(2) 0.029(2) 0.0052(19) -0.0008(18) -0.0061(19)
C11 0.040(3) 0.037(3) 0.031(3) 0.004(2) -0.011(2) -0.015(2)
C12 0.044(3) 0.026(2) 0.036(3) 0.004(2) -0.009(2) -0.010(2)
C13 0.026(2) 0.036(3) 0.029(2) 0.0042(19) -0.0031(18) -0.0088(19)
N5 0.034(2) 0.036(2) 0.028(2) 0.0066(17) -0.0079(17) -0.0094(17)
C14 0.030(2) 0.032(2) 0.027(2) 0.0061(19) -0.0053(18) -0.0074(19)
N6 0.030(2) 0.029(2) 0.029(2) 0.0064(16) -0.0076(16) -0.0065(16)
C15 0.034(3) 0.030(2) 0.028(2) 0.0056(19) -0.0046(19) -0.0013(19)
N7 0.026(2) 0.035(2) 0.038(2) 0.0110(18) -0.0099(17) -0.0098(16)
N8 0.0242(19) 0.036(2) 0.029(2) 0.0049(16) -0.0023(15) -0.0054(16)
C16 0.035(3) 0.051(3) 0.031(3) 0.006(2) -0.005(2) -0.015(2)
C17 0.036(3) 0.049(3) 0.030(3) 0.007(2) -0.008(2) -0.012(2)
C18 0.030(2) 0.034(3) 0.028(2) 0.0030(19) -0.0075(19) -0.0055(19)
C19 0.033(3) 0.031(2) 0.035(3) 0.006(2) -0.002(2) -0.004(2)
C20 0.023(2) 0.032(2) 0.026(2) 0.0033(18) -0.0041(17) 0.0003(18)
N9 0.0250(19) 0.033(2) 0.028(2) 0.0020(16) -0.0007(15) -0.0033(16)
C21 0.033(3) 0.035(3) 0.045(3) 0.015(2) -0.001(2) 0.002(2)
C22 0.026(2) 0.041(3) 0.041(3) 0.008(2) -0.004(2) -0.005(2)
C23 0.031(2) 0.026(2) 0.034(3) 0.0055(19) -0.005(2) -0.0043(19)
C24 0.037(3) 0.029(2) 0.039(3) 0.011(2) -0.006(2) -0.007(2)
C25 0.026(2) 0.029(2) 0.040(3) 0.007(2) -0.0042(19) -0.0058(18)
Co2 0.0155(4) 0.0296(4) 0.0296(4) 0.0039(4) -0.0003(2) 0.0003(2)
N10 0.026(2) 0.031(2) 0.029(2) 0.0030(16) 0.0005(16) 0.0026(16)
C26 0.035(3) 0.041(3) 0.048(3) 0.008(2) -0.005(2) -0.002(2)
S2 0.0544(11) 0.0859(14) 0.1133(18) 0.0447(13) -0.0213(11) 0.0172(10)
N11 0.099(5) 0.074(4) 0.034(3) -0.004(3) -0.003(3) 0.035(3)
C27 0.057(4) 0.041(3) 0.046(3) 0.001(2) 0.004(3) -0.006(3)
C28 0.047(3) 0.064(4) 0.046(3) -0.005(3) 0.006(3) -0.008(3)
C29 0.063(4) 0.073(5) 0.057(4) -0.011(3) 0.020(3) -0.005(4)
C30 0.076(5) 0.100(6) 0.067(5) 0.020(4) 0.036(4) 0.023(5)
C31 0.052(4) 0.084(5) 0.073(5) 0.033(4) 0.014(4) 0.005(4)
C32 0.060(4) 0.063(4) 0.049(4) 0.015(3) -0.001(3) -0.010(3)
C33 0.066(4) 0.054(4) 0.042(3) -0.014(3) -0.011(3) 0.004(3)
C34 0.058(4) 0.067(4) 0.048(4) -0.001(3) -0.008(3) -0.005(3)
C35 0.067(5) 0.065(4) 0.051(4) 0.008(3) -0.010(3) -0.003(3)
C36 0.053(4) 0.056(4) 0.063(4) -0.003(3) -0.013(3) 0.005(3)
C37 0.066(4) 0.060(4) 0.054(4) -0.014(3) -0.006(3) 0.004(3)
C38 0.084(5) 0.059(4) 0.036(3) -0.010(3) -0.003(3) 0.004(4)
N12 0.133(9) 0.098(7) 0.170(10) 0.051(7) -0.040(8) -0.007(6)
C39 0.179(13) 0.097(8) 0.070(6) 0.012(6) -0.025(7) 0.007(8)
C40 0.203(16) 0.149(12) 0.100(9) 0.027(9) 0.008(10) -0.012(12)
C41 0.157(13) 0.218(17) 0.104(9) 0.079(11) -0.050(9) -0.047(13)
C42 0.26(2) 0.180(16) 0.109(11) 0.065(11) -0.106(14) -0.086(17)
C43 0.172(15) 0.119(11) 0.175(16) 0.051(10) -0.056(13) -0.030(11)
C44 0.151(12) 0.109(9) 0.182(14) 0.068(9) -0.036(10) -0.002(9)
C45 0.121(9) 0.084(7) 0.110(8) 0.011(6) -0.018(7) 0.006(6)
C46 0.163(13) 0.094(8) 0.119(10) 0.031(7) -0.022(9) 0.034(9)
C47 0.203(17) 0.089(9) 0.135(12) 0.036(7) 0.016(12) 0.035(10)
C48 0.136(10) 0.101(8) 0.126(10) 0.029(7) 0.007(8) 0.015(8)
C49 0.142(11) 0.088(7) 0.134(10) 0.005(7) -0.021(9) 0.007(7)
C50 0.146(11) 0.083(7) 0.110(8) 0.026(6) -0.032(8) 0.007(7)
N13 0.221(11) 0.229(11) 0.229(11) -0.001(9) -0.015(8) 0.016(8)
C51 0.159(9) 0.165(9) 0.159(9) -0.016(8) -0.004(8) -0.010(8)
C52 0.168(10) 0.187(10) 0.174(10) -0.039(8) -0.001(8) -0.006(8)
C53 0.210(12) 0.226(12) 0.218(12) -0.003(9) -0.021(9) 0.006(9)
C54 0.186(10) 0.191(10) 0.198(11) -0.003(9) -0.011(9) 0.003(8)
C55 0.177(10) 0.191(10) 0.195(11) -0.013(8) 0.002(8) -0.011(8)
C56 0.210(11) 0.211(11) 0.219(12) -0.024(9) -0.020(9) -0.016(9)
C57 0.199(10) 0.171(10) 0.167(10) -0.013(8) -0.006(8) 0.015(8)
C58 0.206(11) 0.206(11) 0.188(11) -0.002(9) -0.008(9) -0.007(9)
C59 0.236(13) 0.213(12) 0.228(12) -0.004(9) -0.004(9) 0.021(9)
C60 0.229(12) 0.225(12) 0.207(12) -0.019(9) 0.010(9) -0.004(9)
C61 0.248(14) 0.247(14) 0.234(14) 0.006(9) 0.000(9) 0.015(9)
C62 0.199(11) 0.205(11) 0.202(11) -0.005(9) -0.009(9) 0.019(9)
C94 0.225(12) 0.214(12) 0.213(12) 0.015(9) -0.001(9) 0.004(9)
C95 0.181(10) 0.175(10) 0.192(10) -0.004(8) 0.014(8) 0.016(8)
C96 0.197(10) 0.204(10) 0.166(10) 0.018(8) 0.010(8) 0.005(9)
C97 0.189(10) 0.178(10) 0.175(10) 0.013(8) -0.014(8) 0.025(8)
C98 0.275(16) 0.282(16) 0.282(16) 0.001(10) -0.002(10) -0.001(10)
C99 0.235(13) 0.254(14) 0.242(13) 0.020(9) 0.004(9) -0.005(9)
N16 0.19(3) 0.18(2) 0.17(2) 0.09(2) 0.012(19) 0.07(2)

loop_
_atom_type_symbol
_atom_type_description
_atom_type_scat_dispersion_real
_atom_type_scat_dispersion_imag
_atom_type_scat_source
C C 0.0033 0.0016 'International Tables Vol C Tables 4.2.6.8 and 6.1.1.4'
H H 0.0000 0.0000 'International Tables Vol C Tables 4.2.6.8 and 6.1.1.4'
N N 0.0061 0.0033 'International Tables Vol C Tables 4.2.6.8 and 6.1.1.4'
S S 0.1246 0.1234 'International Tables Vol C Tables 4.2.6.8 and 6.1.1.4'
Co Co 0.3494 0.9721 'International Tables Vol C Tables 4.2.6.8 and 6.1.1.4'

loop_
_geom_angle_atom_site_label_1
_geom_angle_atom_site_label_2
_geom_angle_atom_site_label_3
_geom_angle
_geom_angle_site_symmetry_1
_geom_angle_site_symmetry_3
C1 N1 C1 115.1(5) 171_546 .
N1 C1 N1 124.8(5) 127_655 .
N1 C1 C4 118.3(4) 127_655 .
N1 C1 C4 116.7(4) . .
C2 N2 C6 117.3(5) . .
C2 N2 Co1 123.9(3) . .
C6 N2 Co1 118.8(4) . .
N2 C2 C3 123.9(5) . .
N2 C2 H1 118.1 . .
C3 C2 H1 118.1 . .
C4 C3 C2 118.9(5) . .
C4 C3 H2 120.6 . .
C2 C3 H2 120.6 . .
C3 C4 C5 118.4(5) . .
C3 C4 C1 122.8(5) . .
C5 C4 C1 118.6(5) . .
C6 C5 C4 118.7(6) . .
C6 C5 H3 120.6 . .
C4 C5 H3 120.6 . .
N2 C6 C5 122.8(6) . .
N2 C6 H4 118.6 . .
C5 C6 H4 118.6 . .
N3 Co1 N3 178.54(19) . 20
N3 Co1 N2 90.88(14) . 20
N3 Co1 N2 90.18(14) 20 20
N3 Co1 N2 90.18(14) . .
N3 Co1 N2 90.88(14) 20 .
N2 Co1 N2 86.9(3) 20 .
N3 Co1 N4 88.85(14) . .
N3 Co1 N4 90.11(14) 20 .
N2 Co1 N4 91.89(17) 20 .
N2 Co1 N4 178.46(15) . .
N3 Co1 N4 90.11(14) . 20
N3 Co1 N4 88.85(14) 20 20
N2 Co1 N4 178.46(15) 20 20
N2 Co1 N4 91.89(17) . 20
N4 Co1 N4 89.3(2) . 20
C7 N3 Co1 159.8(4) . .
N3 C7 S1 176.9(6) . .
C8 N4 C12 117.2(4) . .
C8 N4 Co1 121.2(3) . .
C12 N4 Co1 121.6(3) . .
N4 C8 C9 123.4(4) . .
N4 C8 H5 118.3 . .
C9 C8 H5 118.3 . .
C10 C9 C8 118.6(4) . .
C10 C9 H6 120.7 . .
C8 C9 H6 120.7 . .
C9 C10 C11 119.0(4) . .
C9 C10 C14 122.2(4) . .
C11 C10 C14 118.8(4) . .
C12 C11 C10 118.0(4) . .
C12 C11 H7 121.0 . .
C10 C11 H7 121.0 . .
N4 C12 C11 123.7(4) . .
N4 C12 H8 118.2 . .
C11 C12 H8 118.2 . .
N5 C13 N7 125.1(4) . .
N5 C13 C18 116.8(4) . .
N7 C13 C18 118.2(4) . .
C13 N5 C14 114.9(4) . .
N5 C14 N6 125.4(4) . .
N5 C14 C10 117.2(4) . .
N6 C14 C10 117.4(4) . .
C15 N6 C14 114.0(4) . .
N7 C15 N6 125.8(4) . .
N7 C15 C23 116.4(4) . .
N6 C15 C23 117.8(4) . .
C15 N7 C13 114.9(4) . .
C20 N8 C16 117.6(4) . .
C20 N8 Co2 123.3(3) . .
C16 N8 Co2 118.7(3) . .
N8 C16 C17 122.7(5) . .
N8 C16 H9 118.7 . .
C17 C16 H9 118.7 . .
C16 C17 C18 119.0(5) . .
C16 C17 H10 120.5 . .
C18 C17 H10 120.5 . .
C17 C18 C19 118.5(4) . .
C17 C18 C13 119.6(4) . .
C19 C18 C13 121.7(4) . .
C20 C19 C18 118.9(4) . .
C20 C19 H11 120.6 . .
C18 C19 H11 120.6 . .
N8 C20 C19 123.2(4) . .
N8 C20 H12 118.4 . .
C19 C20 H12 118.4 . .
C21 N9 C25 117.1(4) 75_455 75_455
C21 N9 Co2 119.2(3) 75_455 .
C25 N9 Co2 123.6(3) 75_455 .
N9 C21 C22 124.0(5) 55_455 .
N9 C21 H13 118.0 55_455 .
C22 C21 H13 118.0 . .
C21 C22 C23 118.8(5) . .
C21 C22 H14 120.6 . .
C23 C22 H14 120.6 . .
C22 C23 C24 118.2(4) . .
C22 C23 C15 119.9(4) . .
C24 C23 C15 121.9(4) . .
C25 C24 C23 118.7(4) . .
C25 C24 H15 120.7 . .
C23 C24 H15 120.7 . .
N9 C25 C24 123.1(4) 55_455 .
N9 C25 H16 118.4 55_455 .
C24 C25 H16 118.4 . .
N10 Co2 N10 178.0(2) . 157
N10 Co2 N8 89.59(15) . 157
N10 Co2 N8 91.85(15) 157 157
N10 Co2 N8 91.84(15) . .
N10 Co2 N8 89.60(15) 157 .
N8 Co2 N8 86.0(2) 157 .
N10 Co2 N9 89.07(15) . .
N10 Co2 N9 89.47(15) 157 .
N8 Co2 N9 94.60(15) 157 .
N8 Co2 N9 178.88(15) . .
N10 Co2 N9 89.47(15) . 157
N10 Co2 N9 89.07(15) 157 157
N8 Co2 N9 178.88(15) 157 157
N8 Co2 N9 94.59(15) . 157
N9 Co2 N9 84.8(2) . 157
C26 N10 Co2 144.1(4) . .
N10 C26 S2 178.6(6) . .
C27 N11 C33 127.8(5) . .
C27 N11 H67 116.1 . .
C33 N11 H67 116.1 . .
C28 C27 N11 123.4(6) . .
C28 C27 C32 119.0(6) . .
N11 C27 C32 117.5(6) . .
C27 C28 C29 120.2(7) . .
C27 C28 H17 119.9 . .
C29 C28 H17 119.9 . .
C28 C29 C30 121.1(7) . .
C28 C29 H18 119.4 . .
C30 C29 H18 119.4 . .
C31 C30 C29 119.4(7) . .
C31 C30 H19 120.3 . .
C29 C30 H19 120.3 . .
C30 C31 C32 120.7(7) . .
C30 C31 H20 119.7 . .
C32 C31 H20 119.7 . .
C31 C32 C27 119.6(7) . .
C31 C32 H21 120.2 . .
C27 C32 H21 120.2 . .
C38 C33 N11 118.6(6) . .
C38 C33 C34 119.7(6) . .
N11 C33 C34 121.7(6) . .
C33 C34 C35 118.4(7) . .
C33 C34 H22 120.8 . .
C35 C34 H22 120.8 . .
C36 C35 C34 120.9(7) . .
C36 C35 H23 119.5 . .
C34 C35 H23 119.5 . .
C37 C36 C35 120.0(6) . .
C37 C36 H24 120.0 . .
C35 C36 H24 120.0 . .
C36 C37 C38 120.2(7) . .
C36 C37 H25 119.9 . .
C38 C37 H25 119.9 . .
C33 C38 C37 120.7(7) . .
C33 C38 H26 119.7 . .
C37 C38 H26 119.7 . .
C45 N12 C39 132.0(11) . .
C45 N12 H68 114.0 . .
C39 N12 H68 114.0 . .
C44 C39 N12 120.9(14) . .
C44 C39 C40 119.3(13) . .
N12 C39 C40 119.7(12) . .
C41 C40 C39 119.4(17) . .
C41 C40 H27 120.3 . .
C39 C40 H27 120.3 . .
C40 C41 C42 120.5(19) . .
C40 C41 H28 119.7 . .
C42 C41 H28 119.7 . .
C41 C42 C43 122.0(16) . .
C41 C42 H29 119.0 . .
C43 C42 H29 119.0 . .
C44 C43 C42 114.3(17) . .
C44 C43 H30 122.8 . .
C42 C43 H30 122.8 . .
C43 C44 C39 124.0(17) . .
C43 C44 H31 118.0 . .
C39 C44 H31 118.0 . .
N12 C45 C50 123.0(12) . .
N12 C45 C46 118.7(12) . .
C50 C45 C46 118.3(13) . .
C47 C46 C45 120.9(13) . .
C47 C46 H32 119.6 . .
C45 C46 H32 119.6 . .
C48 C47 C46 121.8(13) . .
C48 C47 H33 119.1 . .
C46 C47 H33 119.1 . .
C49 C48 C47 120.6(15) . .
C49 C48 H34 119.7 . .
C47 C48 H34 119.7 . .
C48 C49 C50 118.4(13) . .
C48 C49 H35 120.8 . .
C50 C49 H35 120.8 . .
C45 C50 C49 119.9(11) . .
C45 C50 H36 120.1 . .
C49 C50 H36 120.1 . .
C51 N13 C57 134.4(18) . .
C51 N13 H69 112.8 . .
C57 N13 H69 112.8 . .
N13 C51 C52 120.4(15) . .
N13 C51 C56 119.5(15) . .
C52 C51 C56 120.0 . .
C53 C52 C51 120.0 . .
C53 C52 H37 120.0 . .
C51 C52 H37 120.0 . .
C54 C53 C52 120.0 . .
C54 C53 H38 120.0 . .
C52 C53 H38 120.0 . .
C53 C54 C55 120.0 . .
C53 C54 H39 120.0 . .
C55 C54 H39 120.0 . .
C54 C55 C56 120.0 . .
C54 C55 H40 120.0 . .
C56 C55 H40 120.0 . .
C55 C56 C51 120.0 . .
C55 C56 H41 120.0 . .
C51 C56 H41 120.0 . .
C58 C57 C62 120.0 . .
C58 C57 N13 118.3(14) . .
C62 C57 N13 121.7(14) . .
C57 C58 C59 120.0 . .
C57 C58 H42 120.0 . .
C59 C58 H42 120.0 . .
C58 C59 C60 120.0 . .
C58 C59 H43 120.0 . .
C60 C59 H43 120.0 . .
C61 C60 C59 120.0 . .
C61 C60 H44 120.0 . .
C59 C60 H44 120.0 . .
C60 C61 C62 120.0 . .
C60 C61 H45 120.0 . .
C62 C61 H45 120.0 . .
C61 C62 C57 120.0 . .
C61 C62 H46 120.0 . .
C57 C62 H46 120.0 . .
C63 N14 C69 123.9(17) . .
C63 N14 H70 118.0 . .
C69 N14 H70 118.0 . .
C68 C63 N14 126.6(19) . .
C68 C63 C64 119(2) . .
N14 C63 C64 114.4(18) . .
C63 C64 C65 117(2) . .
C63 C64 H48 121.7 . .
C65 C64 H48 121.7 . .
C66 C65 C64 122(3) . .
C66 C65 H49 119.2 . .
C64 C65 H49 119.2 . .
C65 C66 C67 123(3) . .
C65 C66 H50 118.6 . .
C67 C66 H50 118.6 . .
C68 C67 C66 113(3) . .
C68 C67 H51 123.3 . .
C66 C67 H51 123.3 . .
C63 C68 C67 125(2) . .
C63 C68 H47 117.3 . .
C67 C68 H47 117.3 . .
C74 C69 N14 126.8(19) . .
C74 C69 C70 120(2) . .
N14 C69 C70 112.3(16) . .
C71 C70 C69 117(2) . .
C71 C70 H53 121.7 . .
C69 C70 H53 121.7 . .
C72 C71 C70 115.2(18) . .
C72 C71 H54 122.4 . .
C70 C71 H54 122.4 . .
C71 C72 C73 123.3(17) . .
C71 C72 H55 118.4 . .
C73 C72 H55 118.4 . .
C74 C73 C72 116(2) . .
C74 C73 H56 121.8 . .
C72 C73 H56 121.8 . .
C69 C74 C73 127(3) . .
C69 C74 H52 116.5 . .
C73 C74 H52 116.5 . .
C82 N15 C88 140(2) . .
C82 N15 H71 110.2 . .
C88 N15 H71 110.2 . .
N15 C82 C83 113.2(17) . .
N15 C82 C87 126.2(17) . .
C83 C82 C87 120.0 . .
C84 C83 C82 120.0 . .
C84 C83 H57 120.0 . .
C82 C83 H57 120.0 . .
C83 C84 C85 120.0 . .
C83 C84 H58 120.0 . .
C85 C84 H58 120.0 . .
C84 C85 C86 120.0 . .
C84 C85 H59 120.0 . .
C86 C85 H59 120.0 . .
C87 C86 C85 120.0 . .
C87 C86 H60 120.0 . .
C85 C86 H60 120.0 . .
C86 C87 C82 120.0 . .
C86 C87 H61 120.0 . .
C82 C87 H61 120.0 . .
C89 C88 C93 120.0 . .
C89 C88 N15 117.6(9) . .
C93 C88 N15 117.4(9) . .
C90 C89 C88 120.0 . .
C90 C89 H62 120.0 . .
C88 C89 H62 120.0 . .
C89 C90 C91 120.0 . .
C89 C90 H63 120.0 . .
C91 C90 H63 120.0 . .
C90 C91 C92 120.00(6) . .
C90 C91 H64 120.0 . .
C92 C91 H64 120.0 . .
C93 C92 C91 120.0 . .
C93 C92 H65 120.0 . .
C91 C92 H65 120.0 . .
C92 C93 C88 120.0 . .
C92 C93 H66 120.0 . .
C88 C93 H66 120.0 . .
N16 C94 C95 132(2) . .
N16 C94 C99 106(2) . .
C95 C94 C99 120.0 . .
C96 C95 C94 120.0 . .
C96 C95 H73 120.0 . .
C94 C95 H73 120.0 . .
C95 C96 C97 120.0 . .
C95 C96 H74 120.0 . .
C97 C96 H74 120.0 . .
C96 C97 C98 120.0 . .
C96 C97 H75 120.0 . .
C98 C97 H75 120.0 . .
C97 C98 C99 120.0 . .
C97 C98 H76 120.0 . .
C99 C98 H76 120.0 . .
C98 C99 C94 120.0 . .
C98 C99 N16 136.9(18) . 157
C94 C99 N16 101.8(18) . 157
C94 N16 C99 146(3) . 157
C94 N16 H77 107.0 . .
C99 N16 H77 107.0 157 .

loop_
_geom_bond_atom_site_label_1
_geom_bond_atom_site_label_2
_geom_bond_distance
_geom_bond_site_symmetry_2
N1 C1 1.320(7) 171_546
N1 C1 1.341(6) .
C1 N1 1.320(7) 127_655
C1 C4 1.477(7) .
N2 C2 1.322(7) .
N2 C6 1.331(7) .
N2 Co1 2.171(4) .
C2 C3 1.379(8) .
C2 H1 0.9500 .
C3 C4 1.357(8) .
C3 H2 0.9500 .
C4 C5 1.391(8) .
C5 C6 1.384(8) .
C5 H3 0.9500 .
C6 H4 0.9500 .
Co1 N3 2.092(4) .
Co1 N3 2.092(4) 20
Co1 N2 2.171(4) 20
Co1 N4 2.171(4) .
Co1 N4 2.171(4) 20
N3 C7 1.147(7) .
C7 S1 1.647(6) .
N4 C8 1.335(6) .
N4 C12 1.349(6) .
C8 C9 1.378(7) .
C8 H5 0.9500 .
C9 C10 1.374(6) .
C9 H6 0.9500 .
C10 C11 1.404(7) .
C10 C14 1.473(6) .
C11 C12 1.361(7) .
C11 H7 0.9500 .
C12 H8 0.9500 .
C13 N5 1.331(6) .
C13 N7 1.341(6) .
C13 C18 1.474(6) .
N5 C14 1.338(6) .
C14 N6 1.345(6) .
N6 C15 1.341(6) .
C15 N7 1.327(6) .
C15 C23 1.485(6) .
N8 C20 1.335(6) .
N8 C16 1.343(6) .
N8 Co2 2.177(4) .
C16 C17 1.379(7) .
C16 H9 0.9500 .
C17 C18 1.383(7) .
C17 H10 0.9500 .
C18 C19 1.383(7) .
C19 C20 1.375(6) .
C19 H11 0.9500 .
C20 H12 0.9500 .
N9 C21 1.341(6) 75_455
N9 C25 1.344(6) 75_455
N9 Co2 2.189(4) .
C21 N9 1.341(6) 55_455
C21 C22 1.366(7) .
C21 H13 0.9500 .
C22 C23 1.387(7) .
C22 H14 0.9500 .
C23 C24 1.400(7) .
C24 C25 1.377(7) .
C24 H15 0.9500 .
C25 N9 1.344(6) 55_455
C25 H16 0.9500 .
Co2 N10 2.074(4) .
Co2 N10 2.074(4) 157
Co2 N8 2.177(4) 157
Co2 N9 2.189(4) 157
N10 C26 1.174(6) .
C26 S2 1.622(6) .
N11 C27 1.387(8) .
N11 C33 1.393(8) .
N11 H67 0.8800 .
C27 C28 1.378(9) .
C27 C32 1.421(9) .
C28 C29 1.384(9) .
C28 H17 0.9500 .
C29 C30 1.391(11) .
C29 H18 0.9500 .
C30 C31 1.368(12) .
C30 H19 0.9500 .
C31 C32 1.395(10) .
C31 H20 0.9500 .
C32 H21 0.9500 .
C33 C38 1.376(10) .
C33 C34 1.394(9) .
C34 C35 1.409(10) .
C34 H22 0.9500 .
C35 C36 1.370(10) .
C35 H23 0.9500 .
C36 C37 1.365(10) .
C36 H24 0.9500 .
C37 C38 1.389(10) .
C37 H25 0.9500 .
C38 H26 0.9500 .
N12 C45 1.331(15) .
N12 C39 1.427(15) .
N12 H68 0.8800 .
C39 C44 1.381(17) .
C39 C40 1.46(2) .
C40 C41 1.326(19) .
C40 H27 0.9500 .
C41 C42 1.37(3) .
C41 H28 0.9500 .
C42 C43 1.51(3) .
C42 H29 0.9500 .
C43 C44 1.334(18) .
C43 H30 0.9500 .
C44 H31 0.9500 .
C45 C50 1.381(15) .
C45 C46 1.395(16) .
C46 C47 1.37(2) .
C46 H32 0.9500 .
C47 C48 1.37(2) .
C47 H33 0.9500 .
C48 C49 1.352(16) .
C48 H34 0.9500 .
C49 C50 1.476(17) .
C49 H35 0.9500 .
C50 H36 0.9500 .
N13 C51 1.36(2) .
N13 C57 1.46(2) .
N13 H69 0.8800 .
C51 C52 1.3900 .
C51 C56 1.3900 .
C52 C53 1.3900 .
C52 H37 0.9500 .
C53 C54 1.3900 .
C53 H38 0.9500 .
C54 C55 1.3900 .
C54 H39 0.9500 .
C55 C56 1.3900 .
C55 H40 0.9500 .
C56 H41 0.9500 .
C57 C58 1.3900 .
C57 C62 1.3900 .
C58 C59 1.3900 .
C58 H42 0.9500 .
C59 C60 1.3900 .
C59 H43 0.9500 .
C60 C61 1.3900 .
C60 H44 0.9500 .
C61 C62 1.3900 .
C61 H45 0.9500 .
C62 H46 0.9500 .
N14 C63 1.38(2) .
N14 C69 1.42(2) .
N14 H70 0.8800 .
C63 C68 1.29(3) .
C63 C64 1.44(3) .
C64 C65 1.45(3) .
C64 H48 0.9500 .
C65 C66 1.24(4) .
C65 H49 0.9500 .
C66 C67 1.47(4) .
C66 H50 0.9500 .
C67 C68 1.41(3) .
C67 H51 0.9500 .
C68 H47 0.9500 .
C69 C74 1.27(3) .
C69 C70 1.47(3) .
C70 C71 1.47(2) .
C70 H53 0.9500 .
C71 C72 1.41(3) .
C71 H54 0.9500 .
C72 C73 1.41(3) .
C72 H55 0.9500 .
C73 C74 1.33(3) .
C73 H56 0.9500 .
C74 H52 0.9500 .
N15 C82 1.34(3) .
N15 C88 1.412(9) .
N15 H71 0.8800 .
C82 C83 1.3900 .
C82 C87 1.3900 .
C83 C84 1.3900 .
C83 H57 0.9500 .
C84 C85 1.3900 .
C84 H58 0.9500 .
C85 C86 1.3900 .
C85 H59 0.9500 .
C86 C87 1.3900 .
C86 H60 0.9500 .
C87 H61 0.9500 .
C88 C89 1.3900 .
C88 C93 1.3900 .
C89 C90 1.3900 .
C89 H62 0.9500 .
C90 C91 1.3900 .
C90 H63 0.9500 .
C91 C92 1.3900 .
C91 H64 0.9500 .
C92 C93 1.3900 .
C92 H65 0.9500 .
C93 H66 0.9500 .
C94 N16 1.38(2) .
C94 C95 1.3900 .
C94 C99 1.3900 .
C95 C96 1.3900 .
C95 H73 0.9500 .
C96 C97 1.3900 .
C96 H74 0.9500 .
C97 C98 1.3900 .
C97 H75 0.9500 .
C98 C99 1.3900 .
C98 H76 0.9500 .
C99 N16 1.56(3) 157
N16 C99 1.56(3) 157
N16 H77 0.8800 .

loop_
_geom_hbond_atom_site_label_D
_geom_hbond_atom_site_label_H
_geom_hbond_atom_site_label_A
_geom_hbond_distance_DH
_geom_hbond_distance_HA
_geom_hbond_distance_DA
_geom_hbond_angle_DHA
_geom_hbond_site_symmetry_A
N11 H67 S2 0.88 2.85 3.643(6) 150.8 177_655
N12 H68 S1 0.88 2.81 3.683(11) 169.3 172

loop_
_geom_torsion_atom_site_label_1
_geom_torsion_atom_site_label_2
_geom_torsion_atom_site_label_3
_geom_torsion_atom_site_label_4
_geom_torsion
_geom_torsion_site_symmetry_1
_geom_torsion_site_symmetry_4
C1 N1 C1 N1 -0.9(14) 171_546 127_655
C1 N1 C1 C4 -176.2(4) 171_546 .
C6 N2 C2 C3 1.1(11) . .
Co1 N2 C2 C3 -177.0(6) . .
N2 C2 C3 C4 -3.0(12) . .
C2 C3 C4 C5 2.9(12) . .
C2 C3 C4 C1 178.6(7) . .
N1 C1 C4 C3 169.4(7) 127_655 .
N1 C1 C4 C3 -15.0(10) . .
N1 C1 C4 C5 -15.0(10) 127_655 .
N1 C1 C4 C5 160.7(7) . .
C3 C4 C5 C6 -1.1(13) . .
C1 C4 C5 C6 -176.9(8) . .
C2 N2 C6 C5 0.9(13) . .
Co1 N2 C6 C5 179.1(7) . .
C4 C5 C6 N2 -0.9(15) . .
C2 N2 Co1 N3 -162.8(5) . .
C6 N2 Co1 N3 19.2(6) . .
C2 N2 Co1 N3 16.2(5) . 20
C6 N2 Co1 N3 -161.8(6) . 20
C2 N2 Co1 N2 106.4(5) . 20
C6 N2 Co1 N2 -71.6(6) . 20
C2 N2 Co1 N4 146(5) . .
C6 N2 Co1 N4 -32(6) . .
C2 N2 Co1 N4 -72.6(5) . 20
C6 N2 Co1 N4 109.3(6) . 20
N3 Co1 N3 C7 -107.4(12) 20 .
N2 Co1 N3 C7 116.0(12) 20 .
N2 Co1 N3 C7 29.1(12) . .
N4 Co1 N3 C7 -152.1(12) . .
N4 Co1 N3 C7 -62.8(12) 20 .
Co1 N3 C7 S1 -9(13) . .
N3 Co1 N4 C8 -22.2(4) . .
N3 Co1 N4 C8 158.8(4) 20 .
N2 Co1 N4 C8 68.7(4) 20 .
N2 Co1 N4 C8 29(6) . .
N4 Co1 N4 C8 -112.3(4) 20 .
N3 Co1 N4 C12 155.4(4) . .
N3 Co1 N4 C12 -23.6(4) 20 .
N2 Co1 N4 C12 -113.8(4) 20 .
N2 Co1 N4 C12 -154(6) . .
N4 Co1 N4 C12 65.3(4) 20 .
C12 N4 C8 C9 -0.8(7) . .
Co1 N4 C8 C9 176.9(4) . .
N4 C8 C9 C10 0.9(8) . .
C8 C9 C10 C11 1.1(7) . .
C8 C9 C10 C14 -176.7(5) . .
C9 C10 C11 C12 -3.2(8) . .
C14 C10 C11 C12 174.8(5) . .
C8 N4 C12 C11 -1.4(8) . .
Co1 N4 C12 C11 -179.1(4) . .
C10 C11 C12 N4 3.4(8) . .
N7 C13 N5 C14 -2.6(8) . .
C18 C13 N5 C14 175.4(4) . .
C13 N5 C14 N6 1.4(8) . .
C13 N5 C14 C10 -176.1(4) . .
C9 C10 C14 N5 -154.2(5) . .
C11 C10 C14 N5 28.0(7) . .
C9 C10 C14 N6 28.1(7) . .
C11 C10 C14 N6 -149.8(5) . .
N5 C14 N6 C15 -0.1(8) . .
C10 C14 N6 C15 177.5(4) . .
C14 N6 C15 N7 -0.3(8) . .
C14 N6 C15 C23 -177.6(4) . .
N6 C15 N7 C13 -0.7(8) . .
C23 C15 N7 C13 176.7(4) . .
N5 C13 N7 C15 2.3(8) . .
C18 C13 N7 C15 -175.7(5) . .
C20 N8 C16 C17 -4.0(8) . .
Co2 N8 C16 C17 169.2(4) . .
N8 C16 C17 C18 0.0(9) . .
C16 C17 C18 C19 3.9(8) . .
C16 C17 C18 C13 -170.6(5) . .
N5 C13 C18 C17 10.4(7) . .
N7 C13 C18 C17 -171.4(5) . .
N5 C13 C18 C19 -163.9(5) . .
N7 C13 C18 C19 14.3(8) . .
C17 C18 C19 C20 -3.7(8) . .
C13 C18 C19 C20 170.7(5) . .
C16 N8 C20 C19 4.3(7) . .
Co2 N8 C20 C19 -168.5(4) . .
C18 C19 C20 N8 -0.5(8) . .
N9 C21 C22 C23 1.6(9) 55_455 .
C21 C22 C23 C24 2.0(8) . .
C21 C22 C23 C15 -179.4(5) . .
N7 C15 C23 C22 18.2(7) . .
N6 C15 C23 C22 -164.2(5) . .
N7 C15 C23 C24 -163.3(5) . .
N6 C15 C23 C24 14.3(7) . .
C22 C23 C24 C25 -3.7(8) . .
C15 C23 C24 C25 177.8(5) . .
C23 C24 C25 N9 2.1(8) . 55_455
C20 N8 Co2 N10 155.7(4) . .
C16 N8 Co2 N10 -17.1(4) . .
C20 N8 Co2 N10 -22.9(4) . 157
C16 N8 Co2 N10 164.3(4) . 157
C20 N8 Co2 N8 -114.8(4) . 157
C16 N8 Co2 N8 72.4(4) . 157
C20 N8 Co2 N9 11(9) . .
C16 N8 Co2 N9 -162(73) . .
C20 N8 Co2 N9 66.1(4) . 157
C16 N8 Co2 N9 -106.7(4) . 157
C21 N9 Co2 N10 -152.8(4) 75_455 .
C25 N9 Co2 N10 30.6(4) 75_455 .
C21 N9 Co2 N10 25.8(4) 75_455 157
C25 N9 Co2 N10 -150.7(4) 75_455 157
C21 N9 Co2 N8 117.7(4) 75_455 157
C25 N9 Co2 N8 -58.9(4) 75_455 157
C21 N9 Co2 N8 -8(9) 75_455 .
C25 N9 Co2 N8 175(100) 75_455 .
C21 N9 Co2 N9 -63.3(4) 75_455 157
C25 N9 Co2 N9 120.1(4) 75_455 157
N10 Co2 N10 C26 86.4(8) 157 .
N8 Co2 N10 C26 -136.6(7) 157 .
N8 Co2 N10 C26 -50.6(7) . .
N9 Co2 N10 C26 128.8(7) . .
N9 Co2 N10 C26 44.0(7) 157 .
Co2 N10 C26 S2 -28(34) . .
C33 N11 C27 C28 29.1(11) . .
C33 N11 C27 C32 -155.1(7) . .
N11 C27 C28 C29 175.9(6) . .
C32 C27 C28 C29 0.1(9) . .
C27 C28 C29 C30 -0.9(11) . .
C28 C29 C30 C31 1.0(12) . .
C29 C30 C31 C32 -0.3(12) . .
C30 C31 C32 C27 -0.5(11) . .
C28 C27 C32 C31 0.6(9) . .
N11 C27 C32 C31 -175.4(6) . .
C27 N11 C33 C38 -155.5(7) . .
C27 N11 C33 C34 25.5(11) . .
C38 C33 C34 C35 -2.3(10) . .
N11 C33 C34 C35 176.7(6) . .
C33 C34 C35 C36 1.9(10) . .
C34 C35 C36 C37 -1.3(11) . .
C35 C36 C37 C38 1.0(10) . .
N11 C33 C38 C37 -177.0(6) . .
C34 C33 C38 C37 2.1(10) . .
C36 C37 C38 C33 -1.4(10) . .
C45 N12 C39 C44 -26(2) . .
C45 N12 C39 C40 150.5(15) . .
C44 C39 C40 C41 -3(2) . .
N12 C39 C40 C41 -178.9(12) . .
C39 C40 C41 C42 -1(2) . .
C40 C41 C42 C43 1(2) . .
C41 C42 C43 C44 3(2) . .
C42 C43 C44 C39 -7(2) . .
N12 C39 C44 C43 -176.3(14) . .
C40 C39 C44 C43 8(2) . .
C39 N12 C45 C50 -22(2) . .
C39 N12 C45 C46 155.5(13) . .
N12 C45 C46 C47 179.0(13) . .
C50 C45 C46 C47 -3(2) . .
C45 C46 C47 C48 2(2) . .
C46 C47 C48 C49 3(2) . .
C47 C48 C49 C50 -4.8(19) . .
N12 C45 C50 C49 178.7(12) . .
C46 C45 C50 C49 1.2(18) . .
C48 C49 C50 C45 2.8(18) . .
C57 N13 C51 C52 18(3) . .
C57 N13 C51 C56 -159.4(17) . .
N13 C51 C52 C53 -177.3(14) . .
C56 C51 C52 C53 0.0 . .
C51 C52 C53 C54 0.0 . .
C52 C53 C54 C55 0.0 . .
C53 C54 C55 C56 0.0 . .
C54 C55 C56 C51 0.0 . .
N13 C51 C56 C55 177.3(14) . .
C52 C51 C56 C55 0.0 . .
C51 N13 C57 C58 29(3) . .
C51 N13 C57 C62 -150.3(18) . .
C62 C57 C58 C59 0.0 . .
N13 C57 C58 C59 -179.4(14) . .
C57 C58 C59 C60 0.0 . .
C58 C59 C60 C61 0.0 . .
C59 C60 C61 C62 0.0 . .
C60 C61 C62 C57 0.0 . .
C58 C57 C62 C61 0.0 . .
N13 C57 C62 C61 179.4(14) . .
C69 N14 C63 C68 21(3) . .
C69 N14 C63 C64 -160.5(18) . .
C68 C63 C64 C65 -3(3) . .
N14 C63 C64 C65 179(2) . .
C63 C64 C65 C66 -7(4) . .
C64 C65 C66 C67 13(5) . .
C65 C66 C67 C68 -8(4) . .
N14 C63 C68 C67 -174(2) . .
C64 C63 C68 C67 7(3) . .
C66 C67 C68 C63 -2(4) . .
C63 N14 C69 C74 30(3) . .
C63 N14 C69 C70 -160.0(18) . .
C74 C69 C70 C71 -12(3) . .
N14 C69 C70 C71 177.5(16) . .
C69 C70 C71 C72 11(2) . .
C70 C71 C72 C73 -1(3) . .
C71 C72 C73 C74 -9(3) . .
N14 C69 C74 C73 171(2) . .
C70 C69 C74 C73 2(4) . .
C72 C73 C74 C69 8(4) . .
C88 N15 C82 C83 -28(5) . .
C88 N15 C82 C87 142(4) . .
N15 C82 C83 C84 171.6(18) . .
C87 C82 C83 C84 0.0 . .
C82 C83 C84 C85 0.0 . .
C83 C84 C85 C86 0.0 . .
C84 C85 C86 C87 0.0 . .
C85 C86 C87 C82 0.0 . .
N15 C82 C87 C86 -170(2) . .
C83 C82 C87 C86 0.0 . .
C82 N15 C88 C89 -169(4) . .
C82 N15 C88 C93 -14(6) . .
C93 C88 C89 C90 0.0 . .
N15 C88 C89 C90 154(3) . .
C88 C89 C90 C91 0.0 . .
C89 C90 C91 C92 0.0 . .
C90 C91 C92 C93 0.0 . .
C91 C92 C93 C88 0.0 . .
C89 C88 C93 C92 0.0 . .
N15 C88 C93 C92 -154(3) . .
N16 C94 C95 C96 -161(2) . .
C99 C94 C95 C96 0.0 . .
C94 C95 C96 C97 0.0 . .
C95 C96 C97 C98 0.0 . .
C96 C97 C98 C99 0.0 . .
C97 C98 C99 C94 0.0 . .
C97 C98 C99 N16 -164(2) . 157
N16 C94 C99 C98 165.3(19) . .
C95 C94 C99 C98 0.0 . .
N16 C94 C99 N16 -25.6(11) . 157
C95 C94 C99 N16 169.1(17) . 157
C95 C94 N16 C99 -178(4) . 157
C99 C94 N16 C99 19(6) . 157
